data_7133149
loop_
_publ_author_name
'Karnbrock, Simon B. H.'
'Golz, Christopher'
'Alcarazo, Manuel'

_publ_section_title
;
 P(V)-bis(amidophenolate) ligand cooperation: stoichiometric
 C&#xe001;O-bond cleavage in aldehydes and ketones.
;
_journal_issue 53
_journal_name_full 'Chemical communications (Cambridge, England)'
_journal_page_first 6745
_journal_page_last 6748
_journal_paper_doi 10.1039/d4cc02202e
_journal_volume 60
_journal_year 2024
_chemical_formula_moiety 'C47 H52 N2 O3 P, C32 H12 B F24'
_chemical_formula_sum 'C79 H64 B F24 N2 O3 P'
_chemical_formula_weight 1587.10
_space_group_crystal_system monoclinic
_space_group_IT_number 14
_space_group_name_Hall '-P 2ybc'
_space_group_name_H-M_alt 'P 1 21/c 1'
_atom_sites_solution_hydrogens geom
_atom_sites_solution_primary dual
_audit_creation_date 2024-04-24
_audit_creation_method
;FinalCif V137 by Daniel Kratzert, Freiburg 2024, 
https://dkratzert.de/finalcif.html
;
_audit_update_record
;
2024-05-06 deposited with the CCDC.	2024-06-03 downloaded from the CCDC.
;
_cell_angle_alpha 90
_cell_angle_beta 97.228(2)
_cell_angle_gamma 90
_cell_formula_units_Z 4
_cell_length_a 12.3660(8)
_cell_length_b 20.9073(15)
_cell_length_c 29.743(2)
_cell_measurement_reflns_used 9762
_cell_measurement_temperature 100.00
_cell_measurement_theta_max 31.465
_cell_measurement_theta_min 2.388
_cell_volume 7628.6(9)
_computing_cell_refinement 'SAINT V8.40B (?, 2016)'
_computing_data_reduction 'SAINT V8.40B (?, 2016)'
_computing_molecular_graphics 'Olex2 1.5 (Dolomanov et al., 2009)'
_computing_publication_material 'Olex2 1.5 (Dolomanov et al., 2009)'
_computing_structure_refinement 'XL  (Sheldrick, 2008)'
_computing_structure_solution 'XT (Sheldrick, 2015)'
_diffrn_ambient_environment N~2~
_diffrn_ambient_temperature 100.00
_diffrn_detector CPAD
_diffrn_detector_area_resol_mean 7.41
_diffrn_detector_type 'Bruker PHOTON III'
_diffrn_measured_fraction_theta_full 1.000
_diffrn_measured_fraction_theta_max 0.998
_diffrn_measurement_device 'four-circle diffractometer'
_diffrn_measurement_device_type 'Bruker D8 VENTURE dual wavelength Mo/Cu'
_diffrn_measurement_method '\w and \f scans'
_diffrn_measurement_specimen_support 'MiTeGen micromount'
_diffrn_radiation_monochromator 'mirror optics'
_diffrn_radiation_probe x-ray
_diffrn_radiation_type MoK\a
_diffrn_radiation_wavelength 0.71073
_diffrn_reflns_av_R_equivalents 0.0324
_diffrn_reflns_av_unetI/netI 0.0199
_diffrn_reflns_Laue_measured_fraction_full 1.000
_diffrn_reflns_Laue_measured_fraction_max 0.998
_diffrn_reflns_limit_h_max 14
_diffrn_reflns_limit_h_min -18
_diffrn_reflns_limit_k_max 30
_diffrn_reflns_limit_k_min -30
_diffrn_reflns_limit_l_max 43
_diffrn_reflns_limit_l_min -43
_diffrn_reflns_number 173402
_diffrn_reflns_point_group_measured_fraction_full 1.000
_diffrn_reflns_point_group_measured_fraction_max 0.998
_diffrn_reflns_theta_full 25.242
_diffrn_reflns_theta_max 31.553
_diffrn_reflns_theta_min 1.925
_diffrn_source 'microfocus sealed X-ray tube'
_diffrn_source_current 1.4
_diffrn_source_power 0.07
_diffrn_source_type 'Incoatec I\ms'
_diffrn_source_voltage 50.0
_diffrn_standards_number 0
_exptl_absorpt_coefficient_mu 0.144
_exptl_absorpt_correction_T_max 0.8135
_exptl_absorpt_correction_T_min 0.7868
_exptl_absorpt_correction_type multi-scan
_exptl_absorpt_process_details
;
SADABS-2016/2 (Bruker,2016/2) was used for absorption correction.
wR2(int) was 0.1078 before and 0.0441 after correction.
The Ratio of minimum to maximum transmission is 0.9672.
The \l/2 correction factor is Not present.
;
_exptl_crystal_colour red
_exptl_crystal_colour_primary red
_exptl_crystal_density_diffrn 1.382
_exptl_crystal_description block
_exptl_crystal_F_000 3248
_exptl_crystal_size_max 0.626
_exptl_crystal_size_mid 0.574
_exptl_crystal_size_min 0.328
_refine_diff_density_max 0.481
_refine_diff_density_min -0.557
_refine_diff_density_rms 0.051
_refine_ls_extinction_method none
_refine_ls_goodness_of_fit_ref 1.021
_refine_ls_hydrogen_treatment constr
_refine_ls_matrix_type full
_refine_ls_number_parameters 1116
_refine_ls_number_reflns 25477
_refine_ls_number_restraints 47
_refine_ls_restrained_S_all 1.048
_refine_ls_R_factor_all 0.0560
_refine_ls_R_factor_gt 0.0434
_refine_ls_shift/su_max 0.002
_refine_ls_shift/su_mean 0.000
_refine_ls_structure_factor_coef Fsqd
_refine_ls_weighting_details 'w=1/[\s^2^(Fo^2^)+(0.0557P)^2^+3.3030P] where P=(Fo^2^+2Fc^2^)/3'
_refine_ls_weighting_scheme calc
_refine_ls_wR_factor_gt 0.1098
_refine_ls_wR_factor_ref 0.1198
_reflns_Friedel_coverage 0.000
_reflns_number_gt 20853
_reflns_number_total 25477
_reflns_threshold_expression 'I > 2\s(I)'
_cod_data_source_file d4cc02202e2.cif
_cod_data_source_block mo_1866_cg_relabel
_cod_depositor_comments 'Adding full bibliography for 7133142--7133149.cif.'
_cod_original_cell_volume 7628.7(9)
_cod_database_code 7133149
_olex2_refinement_description
;
1. Fixed Uiso
 At 1.2 times of:
  All C(H) groups
 At 1.5 times of:
  All C(H,H,H) groups
2. Restrained distances
 C54-F1A \\sim C54-F3B
 with sigma of 0.04
 C54-F3A \\sim C54-F1B
 with sigma of 0.02
 F1A-F2A \\sim F3B-F2B
 with sigma of 0.02
 C54-F2A \\sim C54-F2B
 with sigma of 0.04
 F7A-C62 \\sim F7B-C62
 with sigma of 0.02
 F9A-C62 \\sim F8B-C62
 with sigma of 0.02
 F8A-C62 \\sim F9B-C62
 with sigma of 0.02
 F20A-C78 \\sim F20B-C78
 with sigma of 0.02
 F21A-C78 \\sim F21B-C78
 with sigma of 0.02
 F19A-C78 \\sim F19B-C78
 with sigma of 0.02
3. Rigid body (RIGU) restrains
 F21A, C78, F19A, F20A
 with sigma for 1-2 distances of 0.001 and sigma for 1-3 distances of 0.0005
 F20B, C78, F21B, F19B
 with sigma for 1-2 distances of 0.001 and sigma for 1-3 distances of 0.0005
4. Others
 1*[Sof(F1A)+Sof(F2A)+Sof(F3A)]+1*[Sof(F3B)+Sof(F2B)+Sof(F1B)]+1*[Sof(F28)+
 Sof(F29)+Sof(F30)]=1 with esd of 0.00001
 Sof(F1A)=Sof(F2A)=Sof(F3A)=FVAR(1)
 Sof(F3B)=Sof(F2B)=Sof(F1B)=FVAR(2)
 Sof(F7B)=Sof(F8B)=Sof(F9B)=1-FVAR(3)
 Sof(F7A)=Sof(F8A)=Sof(F9A)=FVAR(3)
 Sof(F19B)=Sof(F21B)=Sof(F20B)=1-FVAR(4)
 Sof(F19A)=Sof(F20A)=Sof(F21A)=FVAR(4)
 Sof(F28)=Sof(F29)=Sof(F30)=FVAR(5)
5.a Aromatic/amide H refined with riding coordinates:
 C22(H22), C24(H24), C20(H20), C19(H19), C18(H18), C17(H17), C3(H3), C5(H5),
 C39(H39), C40(H40), C41(H41), C42(H42), C44(H44), C45(H45), C46(H46), C47(H47),
  C49(H49), C51(H51), C53(H53), C57(H57), C59(H59), C61(H61), C65(H65),
 C67(H67), C69(H69), C73(H73), C75(H75), C77(H77)
5.b Idealised Me refined as rotating group:
 C28(H28A,H28B,H28C), C30(H30A,H30B,H30C), C29(H29A,H29B,H29C), C32(H32A,H32B,
 H32C), C34(H34A,H34B,H34C), C33(H33A,H33B,H33C), C8(H8A,H8B,H8C), C10(H10A,
 H10B,H10C), C9(H9A,H9B,H9C), C12(H12A,H12B,H12C), C14(H14A,H14B,H14C),
 C13(H13A,H13B,H13C)
;
_olex2_submission_special_instructions 'No special instructions were received'
_shelx_shelxl_version_number 2018/3
_shelx_space_group_comment
;
The symmetry employed for this shelxl refinement is uniquely defined
by the following loop, which should always be used as a source of
symmetry information in preference to the above space-group names.
They are only intended as comments.
;
_shelx_estimated_absorpt_t_min 0.916
_shelx_estimated_absorpt_t_max 0.954
_olex2_diffrn_ambient_temperature_device 'Oxford Cryostream 800'

loop_
_space_group_symop_operation_xyz
'x, y, z'
'-x, y+1/2, -z+1/2'
'-x, -y, -z'
'x, -y-1/2, z-1/2'

loop_
_atom_site_label
_atom_site_type_symbol
_atom_site_fract_x
_atom_site_fract_y
_atom_site_fract_z
_atom_site_U_iso_or_equiv
_atom_site_adp_type
_atom_site_occupancy
_atom_site_site_symmetry_order
_atom_site_calc_flag
_atom_site_refinement_flags_posn
_atom_site_refinement_flags_adp
_atom_site_refinement_flags_occupancy
_atom_site_disorder_assembly
_atom_site_disorder_group
P1 P -0.05482(2) 0.73456(2) 0.52101(2) 0.01514(5) Uani 1 1 d . . . . .
O3 O -0.15390(6) 0.78276(4) 0.50841(3) 0.01924(14) Uani 1 1 d . . . . .
O2 O -0.08459(6) 0.69648(4) 0.56454(2) 0.01821(14) Uani 1 1 d . . . . .
O1 O -0.03150(7) 0.69179(4) 0.48497(3) 0.02057(15) Uani 1 1 d . . . . .
N2 N 0.03614(6) 0.78991(4) 0.54082(3) 0.01508(15) Uani 1 1 d . . . . .
N1 N 0.14068(7) 0.67524(4) 0.56621(3) 0.01483(14) Uani 1 1 d . . . . .
C26 C -0.12770(8) 0.84389(5) 0.52643(4) 0.01765(18) Uani 1 1 d . . . . .
C21 C -0.02064(8) 0.84788(5) 0.54691(3) 0.01517(16) Uani 1 1 d . . . . .
C22 C 0.01835(8) 0.90214(5) 0.57024(3) 0.01621(17) Uani 1 1 d . . . . .
H22 H 0.090410 0.903534 0.585664 0.019 Uiso 1 1 calc R U . . .
C23 C -0.05105(8) 0.95470(5) 0.57049(4) 0.01831(18) Uani 1 1 d . . . . .
C24 C -0.15637(9) 0.95047(5) 0.54627(4) 0.0217(2) Uani 1 1 d . . . . .
H24 H -0.201809 0.987188 0.545525 0.026 Uiso 1 1 calc R U . . .
C25 C -0.19846(8) 0.89571(5) 0.52322(4) 0.02113(19) Uani 1 1 d . . . . .
C27 C -0.31105(9) 0.89257(6) 0.49501(5) 0.0273(2) Uani 1 1 d . . . . .
C28 C -0.29949(10) 0.87113(7) 0.44623(5) 0.0338(3) Uani 1 1 d . . . . .
H28A H -0.267853 0.828116 0.446846 0.051 Uiso 1 1 calc R U . . .
H28B H -0.251815 0.901020 0.432681 0.051 Uiso 1 1 calc R U . . .
H28C H -0.371469 0.870631 0.428179 0.051 Uiso 1 1 calc R U . . .
C30 C -0.36676(12) 0.95807(8) 0.49223(7) 0.0455(4) Uani 1 1 d . . . . .
H30A H -0.320501 0.989144 0.479006 0.068 Uiso 1 1 calc R U . . .
H30B H -0.378223 0.972049 0.522718 0.068 Uiso 1 1 calc R U . . .
H30C H -0.437220 0.954963 0.473171 0.068 Uiso 1 1 calc R U . . .
C29 C -0.38325(10) 0.84440(8) 0.51602(5) 0.0370(3) Uani 1 1 d . . . . .
H29A H -0.454794 0.842386 0.497687 0.056 Uiso 1 1 calc R U . . .
H29B H -0.392176 0.857897 0.546887 0.056 Uiso 1 1 calc R U . . .
H29C H -0.349002 0.802070 0.516929 0.056 Uiso 1 1 calc R U . . .
C31 C -0.01470(9) 1.01613(5) 0.59599(4) 0.02060(19) Uani 1 1 d . . . . .
C32 C -0.02741(11) 1.07303(6) 0.56310(4) 0.0281(2) Uani 1 1 d . . . . .
H32A H 0.014243 1.064857 0.537752 0.042 Uiso 1 1 calc R U . . .
H32B H 0.000013 1.111928 0.579029 0.042 Uiso 1 1 calc R U . . .
H32C H -0.104585 1.078625 0.551517 0.042 Uiso 1 1 calc R U . . .
C34 C -0.08643(13) 1.02662(7) 0.63405(4) 0.0338(3) Uani 1 1 d . . . . .
H34A H -0.163112 1.029033 0.620960 0.051 Uiso 1 1 calc R U . . .
H34B H -0.065329 1.066626 0.649951 0.051 Uiso 1 1 calc R U . . .
H34C H -0.076526 0.990863 0.655483 0.051 Uiso 1 1 calc R U . . .
C33 C 0.10423(11) 1.01296(6) 0.61760(5) 0.0335(3) Uani 1 1 d . . . . .
H33A H 0.112941 0.978079 0.639771 0.050 Uiso 1 1 calc R U . . .
H33B H 0.124526 1.053562 0.632837 0.050 Uiso 1 1 calc R U . . .
H33C H 0.151369 1.005204 0.594030 0.050 Uiso 1 1 calc R U . . .
C16 C 0.14996(7) 0.78610(5) 0.54098(3) 0.01390(16) Uani 1 1 d . . . . .
C15 C 0.20342(8) 0.72857(5) 0.55253(3) 0.01457(16) Uani 1 1 d . . . . .
C20 C 0.31582(8) 0.72298(5) 0.55402(3) 0.01787(18) Uani 1 1 d . . . . .
H20 H 0.350928 0.683454 0.562055 0.021 Uiso 1 1 calc R U . . .
C19 C 0.37611(8) 0.77554(5) 0.54369(4) 0.01952(19) Uani 1 1 d . . . . .
H19 H 0.453097 0.772426 0.545051 0.023 Uiso 1 1 calc R U . . .
C18 C 0.32376(8) 0.83291(5) 0.53133(3) 0.01795(18) Uani 1 1 d . . . . .
H18 H 0.365302 0.868804 0.524024 0.022 Uiso 1 1 calc R U . . .
C17 C 0.21154(8) 0.83826(5) 0.52955(3) 0.01605(17) Uani 1 1 d . . . . .
H17 H 0.176492 0.877475 0.520546 0.019 Uiso 1 1 calc R U . . .
C2 C 0.09278(8) 0.68521(5) 0.60784(3) 0.01517(16) Uani 1 1 d . . . . .
C3 C 0.16262(8) 0.68327(5) 0.64830(3) 0.01633(17) Uani 1 1 d . . . . .
H3 H 0.239007 0.678942 0.648028 0.020 Uiso 1 1 calc R U . . .
C4 C 0.11953(8) 0.68773(5) 0.68909(3) 0.01747(17) Uani 1 1 d . . . . .
C5 C 0.00626(9) 0.69476(5) 0.68704(3) 0.01952(18) Uani 1 1 d . . . . .
H5 H -0.023644 0.696945 0.714898 0.023 Uiso 1 1 calc R U . . .
C6 C -0.06597(8) 0.69880(5) 0.64694(4) 0.01856(18) Uani 1 1 d . . . . .
C1 C -0.01889(8) 0.69457(5) 0.60635(3) 0.01601(17) Uani 1 1 d . . . . .
C7 C -0.18960(9) 0.70486(6) 0.64777(4) 0.0251(2) Uani 1 1 d . . . . .
C8 C -0.24626(11) 0.64524(8) 0.62551(4) 0.0338(3) Uani 1 1 d . . . . .
H8A H -0.219711 0.607033 0.642537 0.051 Uiso 1 1 calc R U . . .
H8B H -0.229954 0.641680 0.594210 0.051 Uiso 1 1 calc R U . . .
H8C H -0.325225 0.649019 0.625617 0.051 Uiso 1 1 calc R U . . .
C10 C -0.23286(11) 0.76578(8) 0.62281(5) 0.0365(3) Uani 1 1 d . . . . .
H10A H -0.224338 0.762080 0.590600 0.055 Uiso 1 1 calc R U . . .
H10B H -0.191662 0.802865 0.635800 0.055 Uiso 1 1 calc R U . . .
H10C H -0.310172 0.771260 0.626109 0.055 Uiso 1 1 calc R U . . .
C9 C -0.21862(11) 0.70856(9) 0.69655(5) 0.0366(3) Uani 1 1 d . . . . .
H9A H -0.297893 0.711717 0.695812 0.055 Uiso 1 1 calc R U . . .
H9B H -0.184048 0.746323 0.711684 0.055 Uiso 1 1 calc R U . . .
H9C H -0.192388 0.669986 0.713199 0.055 Uiso 1 1 calc R U . . .
C11 C 0.19028(9) 0.68316(5) 0.73498(3) 0.02041(19) Uani 1 1 d . . . . .
C12 C 0.31123(10) 0.67617(7) 0.72986(4) 0.0300(2) Uani 1 1 d . . . . .
H12A H 0.334269 0.712204 0.712261 0.045 Uiso 1 1 calc R U . . .
H12B H 0.322852 0.636035 0.714137 0.045 Uiso 1 1 calc R U . . .
H12C H 0.354083 0.675784 0.759911 0.045 Uiso 1 1 calc R U . . .
C14 C 0.15459(12) 0.62458(6) 0.76054(4) 0.0321(3) Uani 1 1 d . . . . .
H14A H 0.163700 0.585860 0.742829 0.048 Uiso 1 1 calc R U . . .
H14B H 0.077820 0.629177 0.765042 0.048 Uiso 1 1 calc R U . . .
H14C H 0.199456 0.621316 0.790046 0.048 Uiso 1 1 calc R U . . .
C13 C 0.17561(11) 0.74400(6) 0.76232(4) 0.0279(2) Uani 1 1 d . . . . .
H13A H 0.220197 0.741043 0.791907 0.042 Uiso 1 1 calc R U . . .
H13B H 0.098742 0.748621 0.766656 0.042 Uiso 1 1 calc R U . . .
H13C H 0.198499 0.781226 0.745860 0.042 Uiso 1 1 calc R U . . .
C35 C 0.13905(8) 0.61864(5) 0.54643(3) 0.01644(17) Uani 1 1 d . . . . .
C36 C 0.17685(9) 0.60458(5) 0.50228(3) 0.01891(18) Uani 1 1 d . . . . .
C37 C 0.16972(9) 0.53786(5) 0.49609(4) 0.02104(19) Uani 1 1 d . . . . .
C38 C 0.12674(9) 0.50908(5) 0.53533(4) 0.0215(2) Uani 1 1 d . . . . .
C39 C 0.11031(10) 0.44558(5) 0.54508(5) 0.0278(2) Uani 1 1 d . . . . .
H39 H 0.125582 0.412851 0.524640 0.033 Uiso 1 1 calc R U . . .
C40 C 0.07071(11) 0.43059(6) 0.58572(5) 0.0318(3) Uani 1 1 d . . . . .
H40 H 0.058504 0.387108 0.592875 0.038 Uiso 1 1 calc R U . . .
C41 C 0.04890(11) 0.47807(6) 0.61580(4) 0.0297(2) Uani 1 1 d . . . . .
H41 H 0.022625 0.466568 0.643363 0.036 Uiso 1 1 calc R U . . .
C42 C 0.06491(10) 0.54263(5) 0.60629(4) 0.0239(2) Uani 1 1 d . . . . .
H42 H 0.049570 0.575085 0.626929 0.029 Uiso 1 1 calc R U . . .
C43 C 0.10418(9) 0.55812(5) 0.56548(4) 0.01925(18) Uani 1 1 d . . . . .
C44 C 0.19821(11) 0.50965(6) 0.45720(4) 0.0289(2) Uani 1 1 d . . . . .
H44 H 0.194282 0.464582 0.453252 0.035 Uiso 1 1 calc R U . . .
C45 C 0.23286(12) 0.54896(7) 0.42390(4) 0.0335(3) Uani 1 1 d . . . . .
H45 H 0.254559 0.530308 0.397324 0.040 Uiso 1 1 calc R U . . .
C46 C 0.23607(11) 0.61491(7) 0.42906(4) 0.0312(3) Uani 1 1 d . . . . .
H46 H 0.257641 0.640829 0.405508 0.037 Uiso 1 1 calc R U . . .
C47 C 0.20803(10) 0.64384(6) 0.46841(4) 0.0241(2) Uani 1 1 d . . . . .
H47 H 0.210227 0.689010 0.471890 0.029 Uiso 1 1 calc R U . . .
F19B F 0.29531(13) 0.67287(12) 0.13723(6) 0.0666(6) Uani 0.815(4) 1 d D . P A 2
F21B F 0.45177(18) 0.71041(11) 0.15142(5) 0.0690(6) Uani 0.815(4) 1 d D . P A 2
F1A F 0.6550(17) 0.9145(4) 0.2813(9) 0.083(5) Uani 0.358(3) 1 d D . P B 1
F2A F 0.6172(16) 0.9691(6) 0.3364(3) 0.065(3) Uani 0.358(3) 1 d D . P B 1
F3A F 0.5027(9) 0.9588(7) 0.2778(7) 0.077(4) Uani 0.358(3) 1 d D . P B 1
F4 F 0.32724(8) 0.88699(4) 0.42651(3) 0.03903(19) Uani 1 1 d . . . . .
F5 F 0.21606(6) 0.83595(5) 0.37816(3) 0.03837(19) Uani 1 1 d . . . . .
F6 F 0.31262(8) 0.78472(4) 0.43089(3) 0.0435(2) Uani 1 1 d . . . . .
F7A F 0.6559(3) 0.44119(13) 0.35816(12) 0.0522(7) Uani 0.695(9) 1 d D . P C 1
F8A F 0.48859(15) 0.43434(9) 0.36945(13) 0.0456(7) Uani 0.695(9) 1 d D . P C 1
F9A F 0.6156(3) 0.41969(7) 0.42401(7) 0.0466(7) Uani 0.695(9) 1 d D . P C 1
F10 F 0.69398(9) 0.66450(6) 0.50912(3) 0.0525(3) Uani 1 1 d . . . . .
F11 F 0.52068(9) 0.67480(6) 0.50416(3) 0.0548(3) Uani 1 1 d . . . . .
F12 F 0.59649(9) 0.58753(5) 0.52868(3) 0.0458(2) Uani 1 1 d . . . . .
F13 F 0.78205(10) 0.57273(9) 0.20613(5) 0.0939(6) Uani 1 1 d . . . . .
F14 F 0.94088(10) 0.61460(5) 0.21428(4) 0.0606(3) Uani 1 1 d . . . . .
F15 F 0.90771(10) 0.53606(5) 0.25494(4) 0.0591(3) Uani 1 1 d . . . . .
F16 F 1.05634(7) 0.72123(5) 0.36768(4) 0.0521(3) Uani 1 1 d . . . . .
F17 F 0.92993(7) 0.77177(5) 0.39637(3) 0.0422(2) Uani 1 1 d . . . . .
F18 F 0.98371(7) 0.80455(4) 0.33477(3) 0.03884(19) Uani 1 1 d . . . . .
F19A F 0.3304(10) 0.6986(5) 0.1418(3) 0.077(2) Uani 0.185(4) 1 d D . P A 1
F20A F 0.3482(8) 0.6087(4) 0.13108(17) 0.0645(19) Uani 0.185(4) 1 d D . P A 1
F21A F 0.4867(5) 0.6677(6) 0.1463(2) 0.0630(19) Uani 0.185(4) 1 d D . P A 1
F22 F 0.15364(7) 0.52165(5) 0.24361(3) 0.0453(2) Uani 1 1 d . . . . .
F23 F 0.15161(7) 0.58153(5) 0.30253(3) 0.0436(2) Uani 1 1 d . . . . .
F24 F 0.25695(7) 0.50046(4) 0.30538(3) 0.0424(2) Uani 1 1 d . . . . .
C48 C 0.52403(8) 0.75384(5) 0.33590(3) 0.01808(18) Uani 1 1 d . . . . .
C49 C 0.44067(8) 0.76438(5) 0.36301(4) 0.01895(18) Uani 1 1 d . . . . .
H49 H 0.408494 0.728594 0.375865 0.023 Uiso 1 1 calc R U . . .
C50 C 0.40352(9) 0.82540(5) 0.37169(4) 0.02019(19) Uani 1 1 d . . . . .
C51 C 0.44585(9) 0.87898(5) 0.35249(4) 0.0236(2) Uani 1 1 d . . . . .
H51 H 0.420299 0.920676 0.358223 0.028 Uiso 1 1 calc R U . . .
C52 C 0.52647(9) 0.86976(5) 0.32470(4) 0.0236(2) Uani 1 1 d . . . . .
C53 C 0.56506(9) 0.80859(5) 0.31669(4) 0.02124(19) Uani 1 1 d . . . . .
H53 H 0.620776 0.803902 0.297666 0.025 Uiso 1 1 calc R U . . .
C54 C 0.57330(12) 0.92683(6) 0.30333(6) 0.0362(3) Uani 1 1 d D . . . .
C55 C 0.31570(10) 0.83319(6) 0.40152(4) 0.0253(2) Uani 1 1 d . . . . .
C56 C 0.57146(8) 0.63377(5) 0.36935(3) 0.01784(18) Uani 1 1 d . . . . .
C57 C 0.58073(8) 0.65321(5) 0.41469(4) 0.01942(18) Uani 1 1 d . . . . .
H57 H 0.581142 0.697615 0.421480 0.023 Uiso 1 1 calc R U . . .
C58 C 0.58941(9) 0.60908(6) 0.45029(4) 0.02122(19) Uani 1 1 d . . . . .
C59 C 0.58973(9) 0.54379(6) 0.44232(4) 0.0230(2) Uani 1 1 d . . . . .
H59 H 0.593700 0.513887 0.466515 0.028 Uiso 1 1 calc R U . . .
C60 C 0.58399(9) 0.52373(5) 0.39742(4) 0.02144(19) Uani 1 1 d . . . . .
C61 C 0.57636(8) 0.56740(5) 0.36218(4) 0.02002(19) Uani 1 1 d . . . . .
H61 H 0.574374 0.551965 0.332041 0.024 Uiso 1 1 calc R U . . .
C62 C 0.58338(10) 0.45414(6) 0.38609(5) 0.0290(2) Uani 1 1 d D . . . .
C63 C 0.59954(11) 0.63363(7) 0.49778(4) 0.0289(2) Uani 1 1 d . . . . .
C64 C 0.68650(9) 0.67986(5) 0.31119(4) 0.01983(19) Uani 1 1 d . . . . .
C65 C 0.76850(9) 0.71547(5) 0.33684(4) 0.02103(19) Uani 1 1 d . . . . .
H65 H 0.748799 0.743723 0.359469 0.025 Uiso 1 1 calc R U . . .
C66 C 0.87763(9) 0.71081(5) 0.33028(4) 0.0225(2) Uani 1 1 d . . . . .
C67 C 0.90984(10) 0.66990(6) 0.29751(4) 0.0261(2) Uani 1 1 d . . . . .
H67 H 0.984309 0.666338 0.293011 0.031 Uiso 1 1 calc R U . . .
C68 C 0.83017(10) 0.63454(6) 0.27168(4) 0.0262(2) Uani 1 1 d . . . . .
C69 C 0.72073(9) 0.63913(6) 0.27837(4) 0.0232(2) Uani 1 1 d . . . . .
H69 H 0.668139 0.614005 0.260200 0.028 Uiso 1 1 calc R U . . .
C70 C 0.86353(12) 0.58975(7) 0.23658(5) 0.0374(3) Uani 1 1 d . . . . .
C71 C 0.96138(10) 0.75156(6) 0.35742(4) 0.0276(2) Uani 1 1 d . . . . .
C72 C 0.47021(8) 0.65258(5) 0.28584(3) 0.01830(18) Uani 1 1 d . . . . .
C73 C 0.38371(8) 0.61463(5) 0.29649(3) 0.01901(18) Uani 1 1 d . . . . .
H73 H 0.378047 0.605778 0.327437 0.023 Uiso 1 1 calc R U . . .
C74 C 0.30551(9) 0.58933(5) 0.26336(4) 0.02077(19) Uani 1 1 d . . . . .
C75 C 0.30926(10) 0.60199(6) 0.21788(4) 0.0243(2) Uani 1 1 d . . . . .
H75 H 0.257059 0.584178 0.195157 0.029 Uiso 1 1 calc R U . . .
C76 C 0.39177(10) 0.64152(6) 0.20664(4) 0.0254(2) Uani 1 1 d . . . . .
C77 C 0.47034(10) 0.66642(6) 0.23961(4) 0.0230(2) Uani 1 1 d . . . . .
H77 H 0.525497 0.693485 0.230632 0.028 Uiso 1 1 calc R U . . .
C78 C 0.39472(13) 0.65703(8) 0.15761(4) 0.0361(3) Uani 1 1 d D . . . .
C79 C 0.21726(10) 0.54826(6) 0.27807(4) 0.0275(2) Uani 1 1 d . . . . .
B1 B 0.56260(9) 0.68124(6) 0.32517(4) 0.0180(2) Uani 1 1 d . . . . .
F3B F 0.6591(11) 0.9489(8) 0.3262(6) 0.073(3) Uani 0.367(3) 1 d D . P B 2
F2B F 0.5026(7) 0.9752(4) 0.2960(6) 0.057(3) Uani 0.367(3) 1 d D . P B 2
F20B F 0.4330(3) 0.61225(10) 0.13493(5) 0.0993(10) Uani 0.815(4) 1 d D . P A 2
F1B F 0.597(2) 0.9135(4) 0.2620(4) 0.078(4) Uani 0.367(3) 1 d D . P B 2
F7B F 0.6730(4) 0.4277(3) 0.3760(4) 0.0528(19) Uani 0.305(9) 1 d D . P C 2
F8B F 0.5476(9) 0.41285(18) 0.4158(3) 0.066(3) Uani 0.305(9) 1 d D . P C 2
F9B F 0.5121(8) 0.4367(2) 0.3464(4) 0.073(3) Uani 0.305(9) 1 d D . P C 2
F28 F 0.539(2) 0.9288(15) 0.2588(6) 0.102(9) Uani 0.275(3) 1 d . . P B 3
F29 F 0.6800(7) 0.9232(9) 0.3035(10) 0.072(6) Uani 0.275(3) 1 d . . P B 3
F30 F 0.550(3) 0.9807(4) 0.3206(11) 0.099(5) Uani 0.275(3) 1 d . . P B 3

loop_
_atom_site_aniso_label
_atom_site_aniso_U_11
_atom_site_aniso_U_22
_atom_site_aniso_U_33
_atom_site_aniso_U_23
_atom_site_aniso_U_13
_atom_site_aniso_U_12
P1 0.01597(11) 0.01393(11) 0.01499(11) 0.00074(8) -0.00014(8) -0.00194(8)
O3 0.0156(3) 0.0168(3) 0.0240(4) 0.0017(3) -0.0026(3) -0.0018(3)
O2 0.0181(3) 0.0205(3) 0.0154(3) 0.0023(3) -0.0002(2) -0.0042(3)
O1 0.0256(4) 0.0186(3) 0.0169(3) -0.0019(3) 0.0004(3) -0.0023(3)
N2 0.0128(3) 0.0129(3) 0.0193(4) -0.0003(3) 0.0010(3) 0.0004(3)
N1 0.0184(4) 0.0133(3) 0.0130(3) -0.0001(3) 0.0028(3) 0.0009(3)
C26 0.0152(4) 0.0159(4) 0.0215(5) 0.0020(3) 0.0009(3) -0.0008(3)
C21 0.0137(4) 0.0137(4) 0.0182(4) 0.0023(3) 0.0024(3) 0.0015(3)
C22 0.0157(4) 0.0152(4) 0.0179(4) 0.0006(3) 0.0028(3) 0.0011(3)
C23 0.0196(4) 0.0149(4) 0.0211(5) 0.0023(3) 0.0056(3) 0.0021(3)
C24 0.0182(4) 0.0178(4) 0.0297(5) 0.0039(4) 0.0051(4) 0.0049(4)
C25 0.0144(4) 0.0204(5) 0.0285(5) 0.0054(4) 0.0022(4) 0.0022(3)
C27 0.0149(4) 0.0278(6) 0.0380(6) 0.0067(5) -0.0016(4) 0.0020(4)
C28 0.0225(5) 0.0437(7) 0.0329(6) 0.0085(6) -0.0057(5) -0.0012(5)
C30 0.0266(6) 0.0359(7) 0.0694(11) 0.0022(7) -0.0122(6) 0.0135(5)
C29 0.0158(5) 0.0477(8) 0.0474(8) 0.0101(6) 0.0032(5) -0.0038(5)
C31 0.0275(5) 0.0148(4) 0.0202(5) 0.0006(4) 0.0057(4) 0.0030(4)
C32 0.0428(7) 0.0177(5) 0.0243(5) 0.0034(4) 0.0058(5) -0.0014(4)
C34 0.0511(8) 0.0276(6) 0.0261(6) 0.0000(5) 0.0174(5) 0.0052(5)
C33 0.0342(6) 0.0216(5) 0.0417(7) -0.0092(5) -0.0068(5) 0.0019(5)
C16 0.0140(4) 0.0146(4) 0.0130(4) -0.0008(3) 0.0016(3) 0.0003(3)
C15 0.0172(4) 0.0137(4) 0.0132(4) 0.0000(3) 0.0031(3) 0.0008(3)
C20 0.0180(4) 0.0188(4) 0.0173(4) -0.0003(3) 0.0040(3) 0.0040(3)
C19 0.0158(4) 0.0244(5) 0.0192(4) -0.0003(4) 0.0055(3) 0.0022(4)
C18 0.0172(4) 0.0204(4) 0.0171(4) 0.0000(3) 0.0052(3) -0.0018(3)
C17 0.0171(4) 0.0156(4) 0.0157(4) 0.0011(3) 0.0033(3) 0.0001(3)
C2 0.0191(4) 0.0140(4) 0.0128(4) -0.0001(3) 0.0033(3) -0.0005(3)
C3 0.0184(4) 0.0151(4) 0.0153(4) -0.0003(3) 0.0017(3) -0.0001(3)
C4 0.0215(4) 0.0163(4) 0.0146(4) -0.0005(3) 0.0019(3) -0.0021(3)
C5 0.0224(5) 0.0214(5) 0.0155(4) -0.0016(4) 0.0049(3) -0.0031(4)
C6 0.0185(4) 0.0198(4) 0.0180(4) -0.0009(4) 0.0044(3) -0.0034(3)
C1 0.0185(4) 0.0153(4) 0.0140(4) 0.0002(3) 0.0009(3) -0.0023(3)
C7 0.0179(4) 0.0363(6) 0.0219(5) -0.0007(4) 0.0057(4) -0.0044(4)
C8 0.0268(6) 0.0484(8) 0.0264(6) -0.0004(5) 0.0035(4) -0.0180(5)
C10 0.0249(6) 0.0453(8) 0.0410(7) 0.0058(6) 0.0103(5) 0.0097(5)
C9 0.0230(5) 0.0625(9) 0.0263(6) -0.0057(6) 0.0101(4) -0.0041(6)
C11 0.0248(5) 0.0219(5) 0.0140(4) -0.0008(4) 0.0004(3) -0.0025(4)
C12 0.0249(5) 0.0438(7) 0.0196(5) -0.0014(5) -0.0034(4) 0.0036(5)
C14 0.0453(7) 0.0289(6) 0.0208(5) 0.0062(4) -0.0017(5) -0.0062(5)
C13 0.0346(6) 0.0277(6) 0.0205(5) -0.0079(4) 0.0000(4) -0.0025(5)
C35 0.0199(4) 0.0139(4) 0.0150(4) -0.0002(3) 0.0000(3) 0.0019(3)
C36 0.0231(4) 0.0180(4) 0.0154(4) -0.0030(3) 0.0012(3) 0.0033(4)
C37 0.0239(5) 0.0179(4) 0.0201(5) -0.0044(4) -0.0020(4) 0.0038(4)
C38 0.0239(5) 0.0158(4) 0.0230(5) -0.0024(4) -0.0041(4) 0.0017(4)
C39 0.0316(6) 0.0151(5) 0.0344(6) -0.0028(4) -0.0047(5) 0.0004(4)
C40 0.0383(6) 0.0156(5) 0.0391(7) 0.0053(5) -0.0048(5) -0.0036(4)
C41 0.0384(6) 0.0208(5) 0.0289(6) 0.0076(4) -0.0002(5) -0.0058(5)
C42 0.0320(5) 0.0179(5) 0.0211(5) 0.0029(4) 0.0010(4) -0.0034(4)
C43 0.0247(5) 0.0134(4) 0.0185(4) 0.0009(3) -0.0017(4) 0.0003(3)
C44 0.0354(6) 0.0234(5) 0.0265(6) -0.0107(4) -0.0009(5) 0.0076(5)
C45 0.0414(7) 0.0372(7) 0.0223(5) -0.0107(5) 0.0054(5) 0.0082(5)
C46 0.0399(7) 0.0355(7) 0.0196(5) -0.0039(5) 0.0092(5) 0.0037(5)
C47 0.0320(5) 0.0238(5) 0.0169(5) -0.0021(4) 0.0052(4) 0.0022(4)
F19B 0.0485(7) 0.1194(16) 0.0292(7) 0.0342(9) -0.0059(5) -0.0007(7)
F21B 0.0950(12) 0.0863(12) 0.0240(6) 0.0195(7) 0.0009(7) -0.0408(10)
F1A 0.100(11) 0.030(2) 0.137(14) 0.004(8) 0.090(9) -0.013(7)
F2A 0.089(7) 0.034(4) 0.068(3) -0.001(3) 0.003(5) -0.035(4)
F3A 0.075(6) 0.057(8) 0.091(9) 0.055(6) -0.024(6) -0.016(5)
F4 0.0466(5) 0.0372(4) 0.0345(4) -0.0168(3) 0.0095(4) 0.0043(4)
F5 0.0236(3) 0.0577(6) 0.0340(4) -0.0074(4) 0.0044(3) 0.0061(3)
F6 0.0620(6) 0.0405(5) 0.0334(4) 0.0109(4) 0.0266(4) 0.0181(4)
F7A 0.0704(14) 0.0228(9) 0.0684(16) -0.0118(9) 0.0288(12) 0.0088(8)
F8A 0.0365(8) 0.0224(6) 0.0711(17) -0.0046(9) -0.0201(9) -0.0069(5)
F9A 0.0707(17) 0.0162(6) 0.0466(8) 0.0076(5) -0.0171(8) 0.0057(7)
F10 0.0556(6) 0.0729(7) 0.0271(4) -0.0107(4) -0.0019(4) -0.0248(5)
F11 0.0694(7) 0.0681(7) 0.0270(4) -0.0063(4) 0.0066(4) 0.0389(6)
F12 0.0710(6) 0.0461(5) 0.0201(4) 0.0084(3) 0.0049(4) 0.0018(5)
F13 0.0427(6) 0.1549(15) 0.0823(9) -0.0871(10) 0.0014(6) 0.0177(7)
F14 0.0783(8) 0.0497(6) 0.0647(7) -0.0098(5) 0.0513(6) -0.0011(5)
F15 0.0767(7) 0.0274(4) 0.0799(8) -0.0102(5) 0.0361(6) 0.0084(5)
F16 0.0270(4) 0.0412(5) 0.0823(8) -0.0031(5) -0.0157(4) 0.0021(4)
F17 0.0408(5) 0.0568(6) 0.0291(4) -0.0072(4) 0.0046(3) -0.0200(4)
F18 0.0439(5) 0.0311(4) 0.0416(5) 0.0058(3) 0.0059(4) -0.0155(3)
F19A 0.098(4) 0.089(3) 0.051(4) 0.035(3) 0.037(4) 0.051(3)
F20A 0.093(4) 0.090(3) 0.012(2) -0.017(2) 0.011(3) -0.026(3)
F21A 0.0525(18) 0.114(6) 0.024(2) 0.015(3) 0.0091(18) -0.010(2)
F22 0.0375(4) 0.0594(6) 0.0370(5) -0.0073(4) -0.0032(4) -0.0223(4)
F23 0.0321(4) 0.0509(5) 0.0513(5) -0.0072(4) 0.0186(4) -0.0035(4)
F24 0.0387(4) 0.0361(4) 0.0512(5) 0.0167(4) 0.0013(4) -0.0093(4)
C48 0.0188(4) 0.0178(4) 0.0171(4) 0.0009(3) 0.0004(3) 0.0005(3)
C49 0.0200(4) 0.0188(4) 0.0178(4) 0.0005(4) 0.0013(3) 0.0009(3)
C50 0.0214(4) 0.0216(5) 0.0167(4) -0.0016(4) -0.0011(3) 0.0042(4)
C51 0.0267(5) 0.0174(5) 0.0253(5) -0.0010(4) -0.0027(4) 0.0027(4)
C52 0.0249(5) 0.0180(5) 0.0267(5) 0.0030(4) -0.0010(4) -0.0018(4)
C53 0.0210(4) 0.0202(5) 0.0225(5) 0.0027(4) 0.0023(4) -0.0006(4)
C54 0.0366(7) 0.0231(6) 0.0493(8) 0.0095(5) 0.0066(6) -0.0026(5)
C55 0.0294(5) 0.0261(5) 0.0203(5) -0.0028(4) 0.0028(4) 0.0069(4)
C56 0.0167(4) 0.0185(4) 0.0181(4) 0.0005(4) 0.0014(3) 0.0015(3)
C57 0.0190(4) 0.0201(5) 0.0187(4) -0.0004(4) 0.0006(3) 0.0011(3)
C58 0.0189(4) 0.0268(5) 0.0175(4) 0.0015(4) 0.0009(3) 0.0027(4)
C59 0.0204(4) 0.0244(5) 0.0239(5) 0.0076(4) 0.0011(4) 0.0037(4)
C60 0.0186(4) 0.0178(4) 0.0274(5) 0.0031(4) 0.0009(4) 0.0039(3)
C61 0.0199(4) 0.0193(5) 0.0205(5) -0.0001(4) 0.0011(3) 0.0031(4)
C62 0.0294(6) 0.0199(5) 0.0365(6) 0.0039(5) -0.0005(5) 0.0047(4)
C63 0.0329(6) 0.0342(6) 0.0192(5) 0.0028(4) 0.0014(4) 0.0053(5)
C64 0.0213(4) 0.0188(4) 0.0199(5) 0.0018(4) 0.0046(4) 0.0010(4)
C65 0.0223(5) 0.0196(5) 0.0216(5) 0.0012(4) 0.0043(4) 0.0006(4)
C66 0.0213(5) 0.0203(5) 0.0259(5) 0.0039(4) 0.0032(4) -0.0009(4)
C67 0.0222(5) 0.0250(5) 0.0326(6) 0.0029(4) 0.0093(4) 0.0017(4)
C68 0.0264(5) 0.0247(5) 0.0294(6) -0.0026(4) 0.0108(4) 0.0031(4)
C69 0.0242(5) 0.0216(5) 0.0245(5) -0.0020(4) 0.0059(4) 0.0005(4)
C70 0.0318(6) 0.0387(7) 0.0446(8) -0.0128(6) 0.0162(6) 0.0022(5)
C71 0.0232(5) 0.0273(6) 0.0322(6) 0.0040(5) 0.0025(4) -0.0029(4)
C72 0.0212(4) 0.0169(4) 0.0169(4) 0.0005(3) 0.0025(3) 0.0029(3)
C73 0.0210(4) 0.0200(5) 0.0159(4) 0.0005(4) 0.0016(3) 0.0025(4)
C74 0.0204(4) 0.0212(5) 0.0202(5) 0.0001(4) 0.0005(4) 0.0019(4)
C75 0.0269(5) 0.0267(5) 0.0179(5) -0.0021(4) -0.0024(4) 0.0024(4)
C76 0.0320(6) 0.0290(6) 0.0148(4) 0.0031(4) 0.0018(4) 0.0041(4)
C77 0.0272(5) 0.0239(5) 0.0182(5) 0.0038(4) 0.0038(4) 0.0014(4)
C78 0.0453(7) 0.0457(7) 0.0171(5) 0.0041(5) 0.0030(5) 0.0021(6)
C79 0.0238(5) 0.0311(6) 0.0267(5) -0.0017(5) 0.0003(4) -0.0038(4)
B1 0.0202(5) 0.0168(5) 0.0173(5) 0.0002(4) 0.0034(4) 0.0006(4)
F3B 0.052(5) 0.056(7) 0.101(8) 0.034(5) -0.026(4) -0.036(4)
F2B 0.044(3) 0.024(4) 0.106(10) 0.030(4) 0.018(4) 0.010(3)
F20B 0.203(3) 0.0726(10) 0.0331(8) 0.0154(7) 0.0560(13) 0.0690(14)
F1B 0.141(13) 0.040(2) 0.063(6) 0.007(4) 0.057(7) -0.027(7)
F7B 0.0317(19) 0.028(2) 0.103(5) -0.021(3) 0.027(3) -0.0009(16)
F8B 0.112(7) 0.0191(14) 0.080(4) 0.0138(18) 0.063(5) 0.009(2)
F9B 0.095(5) 0.0211(16) 0.085(5) -0.002(2) -0.059(4) -0.003(2)
F28 0.119(13) 0.116(17) 0.062(7) 0.057(9) -0.027(8) -0.073(11)
F29 0.033(2) 0.049(9) 0.132(16) 0.033(9) 0.004(7) -0.015(4)
F30 0.153(14) 0.018(3) 0.146(15) -0.007(7) 0.097(9) -0.017(8)

loop_
_atom_type_symbol
_atom_type_description
_atom_type_scat_dispersion_real
_atom_type_scat_dispersion_imag
_atom_type_scat_source
C C 0.0033 0.0016 'International Tables Vol C Tables 4.2.6.8 and 6.1.1.4'
H H 0.0000 0.0000 'International Tables Vol C Tables 4.2.6.8 and 6.1.1.4'
B B 0.0013 0.0007 'International Tables Vol C Tables 4.2.6.8 and 6.1.1.4'
F F 0.0171 0.0103 'International Tables Vol C Tables 4.2.6.8 and 6.1.1.4'
N N 0.0061 0.0033 'International Tables Vol C Tables 4.2.6.8 and 6.1.1.4'
O O 0.0106 0.0060 'International Tables Vol C Tables 4.2.6.8 and 6.1.1.4'
P P 0.1023 0.0942 'International Tables Vol C Tables 4.2.6.8 and 6.1.1.4'

loop_
_geom_angle_atom_site_label_1
_geom_angle_atom_site_label_2
_geom_angle_atom_site_label_3
_geom_angle
_geom_angle_site_symmetry_1
_geom_angle_site_symmetry_3
_geom_angle_publ_flag
O3 P1 O2 104.84(4) . . ?
O3 P1 N2 96.24(4) . . ?
O2 P1 N2 105.81(4) . . ?
O1 P1 O3 115.71(5) . . ?
O1 P1 O2 112.19(5) . . ?
O1 P1 N2 119.99(5) . . ?
C26 O3 P1 110.56(6) . . ?
C1 O2 P1 124.50(6) . . ?
C21 N2 P1 108.29(6) . . ?
C16 N2 P1 126.20(7) . . ?
C16 N2 C21 123.78(8) . . ?
C15 N1 C2 114.82(8) . . ?
C35 N1 C15 122.99(8) . . ?
C35 N1 C2 121.54(8) . . ?
C21 C26 O3 112.49(8) . . ?
C25 C26 O3 124.70(9) . . ?
C25 C26 C21 122.78(10) . . ?
C26 C21 N2 110.58(9) . . ?
C22 C21 N2 127.96(9) . . ?
C22 C21 C26 121.45(9) . . ?
C21 C22 H22 120.9 . . ?
C21 C22 C23 118.20(9) . . ?
C23 C22 H22 120.9 . . ?
C22 C23 C24 118.51(10) . . ?
C22 C23 C31 121.43(9) . . ?
C24 C23 C31 120.06(9) . . ?
C23 C24 H24 117.8 . . ?
C25 C24 C23 124.33(10) . . ?
C25 C24 H24 117.8 . . ?
C26 C25 C24 114.32(9) . . ?
C26 C25 C27 121.69(10) . . ?
C24 C25 C27 123.95(10) . . ?
C25 C27 C28 109.99(10) . . ?
C30 C27 C25 111.27(11) . . ?
C30 C27 C28 107.67(12) . . ?
C29 C27 C25 109.92(10) . . ?
C29 C27 C28 108.70(12) . . ?
C29 C27 C30 109.22(12) . . ?
C27 C28 H28A 109.5 . . ?
C27 C28 H28B 109.5 . . ?
C27 C28 H28C 109.5 . . ?
H28A C28 H28B 109.5 . . ?
H28A C28 H28C 109.5 . . ?
H28B C28 H28C 109.5 . . ?
C27 C30 H30A 109.5 . . ?
C27 C30 H30B 109.5 . . ?
C27 C30 H30C 109.5 . . ?
H30A C30 H30B 109.5 . . ?
H30A C30 H30C 109.5 . . ?
H30B C30 H30C 109.5 . . ?
C27 C29 H29A 109.5 . . ?
C27 C29 H29B 109.5 . . ?
C27 C29 H29C 109.5 . . ?
H29A C29 H29B 109.5 . . ?
H29A C29 H29C 109.5 . . ?
H29B C29 H29C 109.5 . . ?
C23 C31 C32 109.54(9) . . ?
C23 C31 C34 108.88(10) . . ?
C23 C31 C33 112.25(9) . . ?
C32 C31 C34 109.63(10) . . ?
C33 C31 C32 108.48(10) . . ?
C33 C31 C34 108.02(11) . . ?
C31 C32 H32A 109.5 . . ?
C31 C32 H32B 109.5 . . ?
C31 C32 H32C 109.5 . . ?
H32A C32 H32B 109.5 . . ?
H32A C32 H32C 109.5 . . ?
H32B C32 H32C 109.5 . . ?
C31 C34 H34A 109.5 . . ?
C31 C34 H34B 109.5 . . ?
C31 C34 H34C 109.5 . . ?
H34A C34 H34B 109.5 . . ?
H34A C34 H34C 109.5 . . ?
H34B C34 H34C 109.5 . . ?
C31 C33 H33A 109.5 . . ?
C31 C33 H33B 109.5 . . ?
C31 C33 H33C 109.5 . . ?
H33A C33 H33B 109.5 . . ?
H33A C33 H33C 109.5 . . ?
H33B C33 H33C 109.5 . . ?
C15 C16 N2 119.47(9) . . ?
C15 C16 C17 118.52(9) . . ?
C17 C16 N2 122.01(9) . . ?
C16 C15 N1 118.69(8) . . ?
C20 C15 N1 119.74(9) . . ?
C20 C15 C16 121.43(9) . . ?
C15 C20 H20 120.3 . . ?
C19 C20 C15 119.39(9) . . ?
C19 C20 H20 120.3 . . ?
C20 C19 H19 120.1 . . ?
C20 C19 C18 119.85(9) . . ?
C18 C19 H19 120.1 . . ?
C19 C18 H18 119.7 . . ?
C17 C18 C19 120.68(9) . . ?
C17 C18 H18 119.7 . . ?
C16 C17 H17 120.0 . . ?
C18 C17 C16 120.10(9) . . ?
C18 C17 H17 120.0 . . ?
C3 C2 N1 117.24(9) . . ?
C1 C2 N1 120.20(9) . . ?
C1 C2 C3 122.54(9) . . ?
C2 C3 H3 120.3 . . ?
C4 C3 C2 119.31(9) . . ?
C4 C3 H3 120.3 . . ?
C3 C4 C5 117.40(9) . . ?
C3 C4 C11 122.46(9) . . ?
C5 C4 C11 120.12(9) . . ?
C4 C5 H5 117.6 . . ?
C6 C5 C4 124.77(9) . . ?
C6 C5 H5 117.6 . . ?
C5 C6 C1 116.01(9) . . ?
C5 C6 C7 121.37(9) . . ?
C1 C6 C7 122.57(9) . . ?
O2 C1 C6 120.30(9) . . ?
C2 C1 O2 119.75(9) . . ?
C2 C1 C6 119.88(9) . . ?
C6 C7 C8 109.04(10) . . ?
C6 C7 C9 111.68(10) . . ?
C8 C7 C9 107.37(10) . . ?
C10 C7 C6 110.32(10) . . ?
C10 C7 C8 110.60(11) . . ?
C10 C7 C9 107.79(11) . . ?
C7 C8 H8A 109.5 . . ?
C7 C8 H8B 109.5 . . ?
C7 C8 H8C 109.5 . . ?
H8A C8 H8B 109.5 . . ?
H8A C8 H8C 109.5 . . ?
H8B C8 H8C 109.5 . . ?
C7 C10 H10A 109.5 . . ?
C7 C10 H10B 109.5 . . ?
C7 C10 H10C 109.5 . . ?
H10A C10 H10B 109.5 . . ?
H10A C10 H10C 109.5 . . ?
H10B C10 H10C 109.5 . . ?
C7 C9 H9A 109.5 . . ?
C7 C9 H9B 109.5 . . ?
C7 C9 H9C 109.5 . . ?
H9A C9 H9B 109.5 . . ?
H9A C9 H9C 109.5 . . ?
H9B C9 H9C 109.5 . . ?
C4 C11 C12 111.97(9) . . ?
C4 C11 C14 108.90(9) . . ?
C4 C11 C13 109.21(9) . . ?
C12 C11 C14 108.59(10) . . ?
C12 C11 C13 108.35(10) . . ?
C13 C11 C14 109.81(10) . . ?
C11 C12 H12A 109.5 . . ?
C11 C12 H12B 109.5 . . ?
C11 C12 H12C 109.5 . . ?
H12A C12 H12B 109.5 . . ?
H12A C12 H12C 109.5 . . ?
H12B C12 H12C 109.5 . . ?
C11 C14 H14A 109.5 . . ?
C11 C14 H14B 109.5 . . ?
C11 C14 H14C 109.5 . . ?
H14A C14 H14B 109.5 . . ?
H14A C14 H14C 109.5 . . ?
H14B C14 H14C 109.5 . . ?
C11 C13 H13A 109.5 . . ?
C11 C13 H13B 109.5 . . ?
C11 C13 H13C 109.5 . . ?
H13A C13 H13B 109.5 . . ?
H13A C13 H13C 109.5 . . ?
H13B C13 H13C 109.5 . . ?
N1 C35 C36 125.83(9) . . ?
N1 C35 C43 125.96(9) . . ?
C43 C35 C36 108.15(9) . . ?
C37 C36 C35 106.96(9) . . ?
C47 C36 C35 132.34(10) . . ?
C47 C36 C37 120.55(10) . . ?
C36 C37 C38 108.93(9) . . ?
C44 C37 C36 120.89(11) . . ?
C44 C37 C38 130.15(11) . . ?
C39 C38 C37 129.65(11) . . ?
C39 C38 C43 121.26(11) . . ?
C43 C38 C37 109.07(9) . . ?
C38 C39 H39 120.8 . . ?
C38 C39 C40 118.37(11) . . ?
C40 C39 H39 120.8 . . ?
C39 C40 H40 119.5 . . ?
C41 C40 C39 121.09(11) . . ?
C41 C40 H40 119.5 . . ?
C40 C41 H41 119.4 . . ?
C40 C41 C42 121.14(12) . . ?
C42 C41 H41 119.4 . . ?
C41 C42 H42 120.9 . . ?
C41 C42 C43 118.15(11) . . ?
C43 C42 H42 120.9 . . ?
C38 C43 C35 106.77(9) . . ?
C42 C43 C35 133.01(10) . . ?
C42 C43 C38 119.99(10) . . ?
C37 C44 H44 120.8 . . ?
C37 C44 C45 118.41(11) . . ?
C45 C44 H44 120.8 . . ?
C44 C45 H45 119.5 . . ?
C46 C45 C44 120.94(11) . . ?
C46 C45 H45 119.5 . . ?
C45 C46 H46 119.5 . . ?
C45 C46 C47 121.03(12) . . ?
C47 C46 H46 119.5 . . ?
C36 C47 C46 118.10(11) . . ?
C36 C47 H47 120.9 . . ?
C46 C47 H47 120.9 . . ?
C49 C48 B1 120.75(9) . . ?
C53 C48 C49 115.81(10) . . ?
C53 C48 B1 123.29(9) . . ?
C48 C49 H49 118.9 . . ?
C50 C49 C48 122.28(10) . . ?
C50 C49 H49 118.9 . . ?
C49 C50 C55 119.44(10) . . ?
C51 C50 C49 120.85(10) . . ?
C51 C50 C55 119.70(10) . . ?
C50 C51 H51 121.0 . . ?
C52 C51 C50 118.00(10) . . ?
C52 C51 H51 121.0 . . ?
C51 C52 C53 121.07(10) . . ?
C51 C52 C54 119.11(11) . . ?
C53 C52 C54 119.82(11) . . ?
C48 C53 H53 119.0 . . ?
C52 C53 C48 121.95(10) . . ?
C52 C53 H53 119.0 . . ?
F1A C54 F2A 103.0(6) . . ?
F1A C54 C52 115.0(4) . . ?
F2A C54 C52 110.2(3) . . ?
F3A C54 F1A 108.9(7) . . ?
F3A C54 F2A 105.5(5) . . ?
F3A C54 C52 113.4(4) . . ?
F3B C54 C52 113.6(3) . . ?
F3B C54 F2B 107.3(5) . . ?
F3B C54 F1B 107.8(5) . . ?
F2B C54 C52 113.0(4) . . ?
F1B C54 C52 111.5(4) . . ?
F1B C54 F2B 103.0(6) . . ?
F28 C54 C52 110.6(6) . . ?
F29 C54 C52 113.0(6) . . ?
F29 C54 F28 101.4(8) . . ?
F30 C54 C52 114.3(4) . . ?
F30 C54 F28 108.1(8) . . ?
F30 C54 F29 108.7(9) . . ?
F4 C55 C50 112.60(11) . . ?
F5 C55 F4 106.13(10) . . ?
F5 C55 F6 105.73(11) . . ?
F5 C55 C50 112.76(9) . . ?
F6 C55 F4 106.34(10) . . ?
F6 C55 C50 112.73(10) . . ?
C57 C56 C61 115.64(10) . . ?
C57 C56 B1 125.86(9) . . ?
C61 C56 B1 118.40(9) . . ?
C56 C57 H57 119.1 . . ?
C58 C57 C56 121.83(10) . . ?
C58 C57 H57 119.1 . . ?
C57 C58 C63 118.61(11) . . ?
C59 C58 C57 121.46(10) . . ?
C59 C58 C63 119.92(10) . . ?
C58 C59 H59 121.3 . . ?
C58 C59 C60 117.38(10) . . ?
C60 C59 H59 121.3 . . ?
C59 C60 C62 120.53(10) . . ?
C61 C60 C59 121.18(10) . . ?
C61 C60 C62 118.27(11) . . ?
C56 C61 H61 118.8 . . ?
C60 C61 C56 122.41(10) . . ?
C60 C61 H61 118.8 . . ?
F7A C62 F9A 105.21(15) . . ?
F7A C62 C60 110.87(16) . . ?
F8A C62 F7A 110.5(2) . . ?
F8A C62 F9A 107.94(15) . . ?
F8A C62 C60 112.34(13) . . ?
F9A C62 C60 109.73(12) . . ?
F7B C62 C60 119.0(3) . . ?
F7B C62 F8B 103.7(3) . . ?
F7B C62 F9B 98.9(4) . . ?
F8B C62 C60 117.9(2) . . ?
F8B C62 F9B 99.1(4) . . ?
F9B C62 C60 114.9(2) . . ?
F10 C63 C58 111.74(10) . . ?
F11 C63 F10 106.46(12) . . ?
F11 C63 F12 106.49(11) . . ?
F11 C63 C58 112.39(10) . . ?
F12 C63 F10 105.88(11) . . ?
F12 C63 C58 113.37(11) . . ?
C65 C64 B1 119.19(9) . . ?
C69 C64 C65 116.13(10) . . ?
C69 C64 B1 124.21(10) . . ?
C64 C65 H65 118.9 . . ?
C66 C65 C64 122.27(10) . . ?
C66 C65 H65 118.9 . . ?
C65 C66 C67 120.62(11) . . ?
C65 C66 C71 120.14(11) . . ?
C67 C66 C71 119.21(10) . . ?
C66 C67 H67 121.0 . . ?
C68 C67 C66 118.05(10) . . ?
C68 C67 H67 121.0 . . ?
C67 C68 C69 121.28(11) . . ?
C67 C68 C70 118.76(11) . . ?
C69 C68 C70 119.95(12) . . ?
C64 C69 H69 119.2 . . ?
C68 C69 C64 121.65(11) . . ?
C68 C69 H69 119.2 . . ?
F13 C70 F14 107.30(15) . . ?
F13 C70 F15 107.01(15) . . ?
F13 C70 C68 113.22(12) . . ?
F14 C70 C68 112.34(12) . . ?
F15 C70 F14 104.39(12) . . ?
F15 C70 C68 112.02(13) . . ?
F16 C71 F17 107.19(11) . . ?
F16 C71 F18 106.01(10) . . ?
F16 C71 C66 112.44(11) . . ?
F17 C71 F18 105.94(11) . . ?
F17 C71 C66 112.99(10) . . ?
F18 C71 C66 111.78(10) . . ?
C73 C72 C77 115.67(10) . . ?
C73 C72 B1 121.91(9) . . ?
C77 C72 B1 122.38(9) . . ?
C72 C73 H73 118.8 . . ?
C74 C73 C72 122.45(10) . . ?
C74 C73 H73 118.8 . . ?
C73 C74 C79 118.50(10) . . ?
C75 C74 C73 120.80(10) . . ?
C75 C74 C79 120.69(10) . . ?
C74 C75 H75 121.1 . . ?
C74 C75 C76 117.75(10) . . ?
C76 C75 H75 121.1 . . ?
C75 C76 C77 121.52(10) . . ?
C75 C76 C78 118.19(11) . . ?
C77 C76 C78 120.29(12) . . ?
C72 C77 H77 119.1 . . ?
C76 C77 C72 121.72(11) . . ?
C76 C77 H77 119.1 . . ?
F19B C78 F21B 101.53(16) . . ?
F19B C78 C76 111.09(14) . . ?
F21B C78 C76 112.95(12) . . ?
F19A C78 F20A 95.6(7) . . ?
F19A C78 F21A 109.8(6) . . ?
F19A C78 C76 115.5(4) . . ?
F20A C78 C76 110.0(3) . . ?
F21A C78 F20A 108.0(5) . . ?
F21A C78 C76 115.9(3) . . ?
F20B C78 F19B 108.7(2) . . ?
F20B C78 F21B 107.44(19) . . ?
F20B C78 C76 114.25(13) . . ?
F22 C79 F23 107.03(10) . . ?
F22 C79 F24 106.88(11) . . ?
F22 C79 C74 113.34(10) . . ?
F23 C79 C74 111.85(11) . . ?
F24 C79 F23 104.87(11) . . ?
F24 C79 C74 112.32(10) . . ?
C48 B1 C56 113.42(8) . . ?
C48 B1 C64 111.80(9) . . ?
C48 B1 C72 106.49(8) . . ?
C56 B1 C72 108.69(8) . . ?
C64 B1 C56 102.86(8) . . ?
C64 B1 C72 113.71(9) . . ?

loop_
_geom_bond_atom_site_label_1
_geom_bond_atom_site_label_2
_geom_bond_distance
_geom_bond_site_symmetry_2
_geom_bond_publ_flag
P1 O3 1.5942(8) . ?
P1 O2 1.6019(8) . ?
P1 O1 1.4525(8) . ?
P1 N2 1.6686(9) . ?
O3 C26 1.4079(13) . ?
O2 C1 1.3978(12) . ?
N2 C21 1.4237(12) . ?
N2 C16 1.4091(12) . ?
N1 C15 1.4456(13) . ?
N1 C2 1.4533(12) . ?
N1 C35 1.3205(13) . ?
C26 C21 1.3884(13) . ?
C26 C25 1.3882(14) . ?
C21 C22 1.3845(14) . ?
C22 H22 0.9500 . ?
C22 C23 1.3949(14) . ?
C23 C24 1.4096(15) . ?
C23 C31 1.5301(15) . ?
C24 H24 0.9500 . ?
C24 C25 1.4007(16) . ?
C25 C27 1.5338(15) . ?
C27 C28 1.542(2) . ?
C27 C30 1.5305(19) . ?
C27 C29 1.5305(18) . ?
C28 H28A 0.9800 . ?
C28 H28B 0.9800 . ?
C28 H28C 0.9800 . ?
C30 H30A 0.9800 . ?
C30 H30B 0.9800 . ?
C30 H30C 0.9800 . ?
C29 H29A 0.9800 . ?
C29 H29B 0.9800 . ?
C29 H29C 0.9800 . ?
C31 C32 1.5357(16) . ?
C31 C34 1.5393(16) . ?
C31 C33 1.5306(17) . ?
C32 H32A 0.9800 . ?
C32 H32B 0.9800 . ?
C32 H32C 0.9800 . ?
C34 H34A 0.9800 . ?
C34 H34B 0.9800 . ?
C34 H34C 0.9800 . ?
C33 H33A 0.9800 . ?
C33 H33B 0.9800 . ?
C33 H33C 0.9800 . ?
C16 C15 1.3944(13) . ?
C16 C17 1.3964(13) . ?
C15 C20 1.3900(14) . ?
C20 H20 0.9500 . ?
C20 C19 1.3839(15) . ?
C19 H19 0.9500 . ?
C19 C18 1.3903(15) . ?
C18 H18 0.9500 . ?
C18 C17 1.3866(14) . ?
C17 H17 0.9500 . ?
C2 C3 1.3909(14) . ?
C2 C1 1.3899(14) . ?
C3 H3 0.9500 . ?
C3 C4 1.3882(14) . ?
C4 C5 1.4021(15) . ?
C4 C11 1.5288(14) . ?
C5 H5 0.9500 . ?
C5 C6 1.3997(15) . ?
C6 C1 1.4075(14) . ?
C6 C7 1.5374(15) . ?
C7 C8 1.5383(18) . ?
C7 C10 1.5360(19) . ?
C7 C9 1.5397(17) . ?
C8 H8A 0.9800 . ?
C8 H8B 0.9800 . ?
C8 H8C 0.9800 . ?
C10 H10A 0.9800 . ?
C10 H10B 0.9800 . ?
C10 H10C 0.9800 . ?
C9 H9A 0.9800 . ?
C9 H9B 0.9800 . ?
C9 H9C 0.9800 . ?
C11 C12 1.5293(17) . ?
C11 C14 1.5352(16) . ?
C11 C13 1.5325(16) . ?
C12 H12A 0.9800 . ?
C12 H12B 0.9800 . ?
C12 H12C 0.9800 . ?
C14 H14A 0.9800 . ?
C14 H14B 0.9800 . ?
C14 H14C 0.9800 . ?
C13 H13A 0.9800 . ?
C13 H13B 0.9800 . ?
C13 H13C 0.9800 . ?
C35 C36 1.4777(14) . ?
C35 C43 1.4730(14) . ?
C36 C37 1.4083(15) . ?
C36 C47 1.3912(16) . ?
C37 C38 1.4707(16) . ?
C37 C44 1.3829(16) . ?
C38 C39 1.3794(16) . ?
C38 C43 1.4128(15) . ?
C39 H39 0.9500 . ?
C39 C40 1.396(2) . ?
C40 H40 0.9500 . ?
C40 C41 1.385(2) . ?
C41 H41 0.9500 . ?
C41 C42 1.3983(16) . ?
C42 H42 0.9500 . ?
C42 C43 1.4009(16) . ?
C44 H44 0.9500 . ?
C44 C45 1.395(2) . ?
C45 H45 0.9500 . ?
C45 C46 1.387(2) . ?
C46 H46 0.9500 . ?
C46 C47 1.3992(16) . ?
C47 H47 0.9500 . ?
F19B C78 1.342(2) . ?
F21B C78 1.345(2) . ?
F1A C54 1.298(7) . ?
F2A C54 1.382(7) . ?
F3A C54 1.272(7) . ?
F4 C55 1.3459(14) . ?
F5 C55 1.3375(14) . ?
F6 C55 1.3416(15) . ?
F7A C62 1.324(3) . ?
F8A C62 1.282(2) . ?
F9A C62 1.355(2) . ?
F10 C63 1.3399(17) . ?
F11 C63 1.3321(16) . ?
F12 C63 1.3354(15) . ?
F13 C70 1.3163(19) . ?
F14 C70 1.3358(17) . ?
F15 C70 1.335(2) . ?
F16 C71 1.3357(15) . ?
F17 C71 1.3360(16) . ?
F18 C71 1.3431(15) . ?
F19A C78 1.230(8) . ?
F20A C78 1.364(6) . ?
F21A C78 1.246(6) . ?
F22 C79 1.3327(14) . ?
F23 C79 1.3492(15) . ?
F24 C79 1.3414(15) . ?
C48 C49 1.4036(14) . ?
C48 C53 1.4025(15) . ?
C48 B1 1.6345(16) . ?
C49 H49 0.9500 . ?
C49 C50 1.3912(15) . ?
C50 C51 1.3893(16) . ?
C50 C55 1.4951(16) . ?
C51 H51 0.9500 . ?
C51 C52 1.3862(17) . ?
C52 C53 1.3961(16) . ?
C52 C54 1.5018(17) . ?
C53 H53 0.9500 . ?
C54 F3B 1.273(6) . ?
C54 F2B 1.337(6) . ?
C54 F1B 1.328(8) . ?
C54 F28 1.339(13) . ?
C54 F29 1.320(11) . ?
C54 F30 1.285(7) . ?
C56 C57 1.3995(15) . ?
C56 C61 1.4064(15) . ?
C56 B1 1.6392(16) . ?
C57 H57 0.9500 . ?
C57 C58 1.3982(15) . ?
C58 C59 1.3856(16) . ?
C58 C63 1.4933(16) . ?
C59 H59 0.9500 . ?
C59 C60 1.3929(17) . ?
C60 C61 1.3845(15) . ?
C60 C62 1.4932(16) . ?
C61 H61 0.9500 . ?
C62 F7B 1.307(5) . ?
C62 F8B 1.349(4) . ?
C62 F9B 1.429(5) . ?
C64 C65 1.4035(15) . ?
C64 C69 1.4005(15) . ?
C64 B1 1.6375(16) . ?
C65 H65 0.9500 . ?
C65 C66 1.3910(15) . ?
C66 C67 1.3921(17) . ?
C66 C71 1.4966(17) . ?
C67 H67 0.9500 . ?
C67 C68 1.3846(18) . ?
C68 C69 1.3957(16) . ?
C68 C70 1.4984(18) . ?
C69 H69 0.9500 . ?
C72 C73 1.3998(15) . ?
C72 C77 1.4053(15) . ?
C72 B1 1.6421(16) . ?
C73 H73 0.9500 . ?
C73 C74 1.3951(15) . ?
C74 C75 1.3848(16) . ?
C74 C79 1.4966(17) . ?
C75 H75 0.9500 . ?
C75 C76 1.3863(18) . ?
C76 C77 1.3918(17) . ?
C76 C78 1.4989(17) . ?
C77 H77 0.9500 . ?
C78 F20B 1.279(2) . ?

loop_
_geom_torsion_atom_site_label_1
_geom_torsion_atom_site_label_2
_geom_torsion_atom_site_label_3
_geom_torsion_atom_site_label_4
_geom_torsion
_geom_torsion_site_symmetry_1
_geom_torsion_site_symmetry_2
_geom_torsion_site_symmetry_3
_geom_torsion_site_symmetry_4
_geom_torsion_publ_flag
P1 O3 C26 C21 5.10(11) . . . . ?
P1 O3 C26 C25 -176.90(9) . . . . ?
P1 O2 C1 C2 -44.10(13) . . . . ?
P1 O2 C1 C6 139.15(9) . . . . ?
P1 N2 C21 C26 -11.82(10) . . . . ?
P1 N2 C21 C22 166.81(9) . . . . ?
P1 N2 C16 C15 -41.77(13) . . . . ?
P1 N2 C16 C17 137.76(9) . . . . ?
O3 P1 O2 C1 -122.29(8) . . . . ?
O3 P1 N2 C21 13.14(7) . . . . ?
O3 P1 N2 C16 -152.28(8) . . . . ?
O3 C26 C21 N2 4.62(12) . . . . ?
O3 C26 C21 C22 -174.11(9) . . . . ?
O3 C26 C25 C24 176.12(10) . . . . ?
O3 C26 C25 C27 -6.12(17) . . . . ?
O2 P1 O3 C26 97.54(7) . . . . ?
O2 P1 N2 C21 -94.24(7) . . . . ?
O2 P1 N2 C16 100.33(9) . . . . ?
O1 P1 O3 C26 -138.32(7) . . . . ?
O1 P1 O2 C1 111.35(8) . . . . ?
O1 P1 N2 C21 137.68(7) . . . . ?
O1 P1 N2 C16 -27.74(10) . . . . ?
N2 P1 O3 C26 -10.67(7) . . . . ?
N2 P1 O2 C1 -21.23(9) . . . . ?
N2 C21 C22 C23 177.75(9) . . . . ?
N2 C16 C15 N1 -3.00(13) . . . . ?
N2 C16 C15 C20 -178.69(9) . . . . ?
N2 C16 C17 C18 178.27(9) . . . . ?
N1 C15 C20 C19 -175.85(9) . . . . ?
N1 C2 C3 C4 -175.21(9) . . . . ?
N1 C2 C1 O2 -2.11(14) . . . . ?
N1 C2 C1 C6 174.65(9) . . . . ?
N1 C35 C36 C37 174.77(10) . . . . ?
N1 C35 C36 C47 -9.78(19) . . . . ?
N1 C35 C43 C38 -173.80(10) . . . . ?
N1 C35 C43 C42 0.46(19) . . . . ?
C26 C21 C22 C23 -3.76(15) . . . . ?
C26 C25 C27 C28 -53.67(15) . . . . ?
C26 C25 C27 C30 -172.90(12) . . . . ?
C26 C25 C27 C29 65.98(15) . . . . ?
C21 N2 C16 C15 154.94(9) . . . . ?
C21 N2 C16 C17 -25.53(14) . . . . ?
C21 C26 C25 C24 -6.08(16) . . . . ?
C21 C26 C25 C27 171.68(10) . . . . ?
C21 C22 C23 C24 -1.29(15) . . . . ?
C21 C22 C23 C31 179.20(9) . . . . ?
C22 C23 C24 C25 2.77(17) . . . . ?
C22 C23 C31 C32 123.70(11) . . . . ?
C22 C23 C31 C34 -116.42(11) . . . . ?
C22 C23 C31 C33 3.13(15) . . . . ?
C23 C24 C25 C26 0.84(16) . . . . ?
C23 C24 C25 C27 -176.86(11) . . . . ?
C24 C23 C31 C32 -55.81(13) . . . . ?
C24 C23 C31 C34 64.07(13) . . . . ?
C24 C23 C31 C33 -176.38(11) . . . . ?
C24 C25 C27 C28 123.87(13) . . . . ?
C24 C25 C27 C30 4.64(18) . . . . ?
C24 C25 C27 C29 -116.48(13) . . . . ?
C25 C26 C21 N2 -173.42(10) . . . . ?
C25 C26 C21 C22 7.85(16) . . . . ?
C31 C23 C24 C25 -177.70(10) . . . . ?
C16 N2 C21 C26 154.04(9) . . . . ?
C16 N2 C21 C22 -27.34(15) . . . . ?
C16 C15 C20 C19 -0.20(15) . . . . ?
C15 N1 C2 C3 -73.95(11) . . . . ?
C15 N1 C2 C1 107.62(10) . . . . ?
C15 N1 C35 C36 -15.22(15) . . . . ?
C15 N1 C35 C43 161.68(9) . . . . ?
C15 C16 C17 C18 -2.20(14) . . . . ?
C15 C20 C19 C18 -0.95(15) . . . . ?
C20 C19 C18 C17 0.50(16) . . . . ?
C19 C18 C17 C16 1.10(15) . . . . ?
C17 C16 C15 N1 177.46(8) . . . . ?
C17 C16 C15 C20 1.76(14) . . . . ?
C2 N1 C15 C16 -64.19(11) . . . . ?
C2 N1 C15 C20 111.58(10) . . . . ?
C2 N1 C35 C36 174.52(9) . . . . ?
C2 N1 C35 C43 -8.58(15) . . . . ?
C2 C3 C4 C5 -0.70(15) . . . . ?
C2 C3 C4 C11 177.36(9) . . . . ?
C3 C2 C1 O2 179.54(9) . . . . ?
C3 C2 C1 C6 -3.69(15) . . . . ?
C3 C4 C5 C6 -1.27(16) . . . . ?
C3 C4 C11 C12 2.40(15) . . . . ?
C3 C4 C11 C14 -117.70(12) . . . . ?
C3 C4 C11 C13 122.39(11) . . . . ?
C4 C5 C6 C1 0.79(16) . . . . ?
C4 C5 C6 C7 178.51(10) . . . . ?
C5 C4 C11 C12 -179.60(10) . . . . ?
C5 C4 C11 C14 60.31(13) . . . . ?
C5 C4 C11 C13 -59.60(13) . . . . ?
C5 C6 C1 O2 178.40(9) . . . . ?
C5 C6 C1 C2 1.65(15) . . . . ?
C5 C6 C7 C8 -116.11(12) . . . . ?
C5 C6 C7 C10 122.24(12) . . . . ?
C5 C6 C7 C9 2.39(16) . . . . ?
C1 C2 C3 C4 3.18(15) . . . . ?
C1 C6 C7 C8 61.46(14) . . . . ?
C1 C6 C7 C10 -60.19(15) . . . . ?
C1 C6 C7 C9 179.96(11) . . . . ?
C7 C6 C1 O2 0.70(15) . . . . ?
C7 C6 C1 C2 -176.05(10) . . . . ?
C11 C4 C5 C6 -179.37(10) . . . . ?
C35 N1 C15 C16 124.95(10) . . . . ?
C35 N1 C15 C20 -59.28(13) . . . . ?
C35 N1 C2 C3 97.05(11) . . . . ?
C35 N1 C2 C1 -81.38(12) . . . . ?
C35 C36 C37 C38 0.65(12) . . . . ?
C35 C36 C37 C44 179.06(10) . . . . ?
C35 C36 C47 C46 -177.45(12) . . . . ?
C36 C35 C43 C38 3.55(11) . . . . ?
C36 C35 C43 C42 177.81(12) . . . . ?
C36 C37 C38 C39 -176.91(12) . . . . ?
C36 C37 C38 C43 1.61(12) . . . . ?
C36 C37 C44 C45 -0.85(18) . . . . ?
C37 C36 C47 C46 -2.51(17) . . . . ?
C37 C38 C39 C40 178.29(11) . . . . ?
C37 C38 C43 C35 -3.16(12) . . . . ?
C37 C38 C43 C42 -178.31(10) . . . . ?
C37 C44 C45 C46 -1.6(2) . . . . ?
C38 C37 C44 C45 177.19(12) . . . . ?
C38 C39 C40 C41 -0.39(19) . . . . ?
C39 C38 C43 C35 175.51(10) . . . . ?
C39 C38 C43 C42 0.35(17) . . . . ?
C39 C40 C41 C42 0.6(2) . . . . ?
C40 C41 C42 C43 -0.28(19) . . . . ?
C41 C42 C43 C35 -173.83(12) . . . . ?
C41 C42 C43 C38 -0.17(17) . . . . ?
C43 C35 C36 C37 -2.58(11) . . . . ?
C43 C35 C36 C47 172.87(12) . . . . ?
C43 C38 C39 C40 -0.07(17) . . . . ?
C44 C37 C38 C39 4.9(2) . . . . ?
C44 C37 C38 C43 -176.61(12) . . . . ?
C44 C45 C46 C47 2.1(2) . . . . ?
C45 C46 C47 C36 0.0(2) . . . . ?
C47 C36 C37 C38 -175.45(10) . . . . ?
C47 C36 C37 C44 2.97(17) . . . . ?
C48 C49 C50 C51 1.98(16) . . . . ?
C48 C49 C50 C55 -178.98(10) . . . . ?
C49 C48 C53 C52 1.01(16) . . . . ?
C49 C48 B1 C56 -41.70(13) . . . . ?
C49 C48 B1 C64 -157.45(9) . . . . ?
C49 C48 B1 C72 77.80(11) . . . . ?
C49 C50 C51 C52 -0.38(16) . . . . ?
C49 C50 C55 F4 145.88(10) . . . . ?
C49 C50 C55 F5 -94.06(13) . . . . ?
C49 C50 C55 F6 25.57(15) . . . . ?
C50 C51 C52 C53 -0.81(17) . . . . ?
C50 C51 C52 C54 179.73(11) . . . . ?
C51 C50 C55 F4 -35.07(15) . . . . ?
C51 C50 C55 F5 84.99(14) . . . . ?
C51 C50 C55 F6 -155.38(11) . . . . ?
C51 C52 C53 C48 0.48(17) . . . . ?
C51 C52 C54 F1A 173.9(15) . . . . ?
C51 C52 C54 F2A 58.1(10) . . . . ?
C51 C52 C54 F3A -59.9(13) . . . . ?
C51 C52 C54 F3B 93.5(13) . . . . ?
C51 C52 C54 F2B -29.1(9) . . . . ?
C51 C52 C54 F1B -144.5(12) . . . . ?
C51 C52 C54 F28 -107.9(19) . . . . ?
C51 C52 C54 F29 139.2(15) . . . . ?
C51 C52 C54 F30 14(2) . . . . ?
C53 C48 C49 C50 -2.23(15) . . . . ?
C53 C48 B1 C56 142.85(10) . . . . ?
C53 C48 B1 C64 27.10(14) . . . . ?
C53 C48 B1 C72 -97.65(11) . . . . ?
C53 C52 C54 F1A -5.5(15) . . . . ?
C53 C52 C54 F2A -121.4(10) . . . . ?
C53 C52 C54 F3A 120.7(13) . . . . ?
C53 C52 C54 F3B -86.0(13) . . . . ?
C53 C52 C54 F2B 151.5(9) . . . . ?
C53 C52 C54 F1B 36.0(12) . . . . ?
C53 C52 C54 F28 72.6(19) . . . . ?
C53 C52 C54 F29 -40.3(15) . . . . ?
C53 C52 C54 F30 -165(2) . . . . ?
C54 C52 C53 C48 179.93(11) . . . . ?
C55 C50 C51 C52 -179.42(10) . . . . ?
C56 C57 C58 C59 0.29(16) . . . . ?
C56 C57 C58 C63 179.72(10) . . . . ?
C57 C56 C61 C60 3.33(15) . . . . ?
C57 C56 B1 C48 -19.72(14) . . . . ?
C57 C56 B1 C64 101.21(11) . . . . ?
C57 C56 B1 C72 -137.96(10) . . . . ?
C57 C58 C59 C60 1.68(16) . . . . ?
C57 C58 C63 F10 -66.65(14) . . . . ?
C57 C58 C63 F11 52.97(16) . . . . ?
C57 C58 C63 F12 173.80(11) . . . . ?
C58 C59 C60 C61 -1.09(16) . . . . ?
C58 C59 C60 C62 -179.70(10) . . . . ?
C59 C58 C63 F10 112.79(13) . . . . ?
C59 C58 C63 F11 -127.59(13) . . . . ?
C59 C58 C63 F12 -6.76(16) . . . . ?
C59 C60 C61 C56 -1.50(17) . . . . ?
C59 C60 C62 F7A -130.7(2) . . . . ?
C59 C60 C62 F8A 105.1(2) . . . . ?
C59 C60 C62 F9A -14.9(2) . . . . ?
C59 C60 C62 F7B -102.2(6) . . . . ?
C59 C60 C62 F8B 24.6(6) . . . . ?
C59 C60 C62 F9B 141.0(7) . . . . ?
C61 C56 C57 C58 -2.73(15) . . . . ?
C61 C56 B1 C48 164.03(9) . . . . ?
C61 C56 B1 C64 -75.04(11) . . . . ?
C61 C56 B1 C72 45.79(12) . . . . ?
C61 C60 C62 F7A 50.6(2) . . . . ?
C61 C60 C62 F8A -73.5(2) . . . . ?
C61 C60 C62 F9A 166.4(2) . . . . ?
C61 C60 C62 F7B 79.1(6) . . . . ?
C61 C60 C62 F8B -154.0(6) . . . . ?
C61 C60 C62 F9B -37.7(7) . . . . ?
C62 C60 C61 C56 177.14(10) . . . . ?
C63 C58 C59 C60 -177.75(10) . . . . ?
C64 C65 C66 C67 -0.09(17) . . . . ?
C64 C65 C66 C71 177.83(10) . . . . ?
C65 C64 C69 C68 -0.10(17) . . . . ?
C65 C64 B1 C48 45.20(13) . . . . ?
C65 C64 B1 C56 -76.83(11) . . . . ?
C65 C64 B1 C72 165.83(9) . . . . ?
C65 C66 C67 C68 0.38(17) . . . . ?
C65 C66 C71 F16 144.41(12) . . . . ?
C65 C66 C71 F17 22.91(16) . . . . ?
C65 C66 C71 F18 -96.49(13) . . . . ?
C66 C67 C68 C69 -0.53(18) . . . . ?
C66 C67 C68 C70 -179.38(12) . . . . ?
C67 C66 C71 F16 -37.64(16) . . . . ?
C67 C66 C71 F17 -159.14(11) . . . . ?
C67 C66 C71 F18 81.46(14) . . . . ?
C67 C68 C69 C64 0.41(19) . . . . ?
C67 C68 C70 F13 -161.99(15) . . . . ?
C67 C68 C70 F14 -40.25(19) . . . . ?
C67 C68 C70 F15 76.88(16) . . . . ?
C69 C64 C65 C66 -0.05(16) . . . . ?
C69 C64 B1 C48 -142.99(11) . . . . ?
C69 C64 B1 C56 94.98(12) . . . . ?
C69 C64 B1 C72 -22.36(15) . . . . ?
C69 C68 C70 F13 19.2(2) . . . . ?
C69 C68 C70 F14 140.90(14) . . . . ?
C69 C68 C70 F15 -101.98(15) . . . . ?
C70 C68 C69 C64 179.24(12) . . . . ?
C71 C66 C67 C68 -177.56(11) . . . . ?
C72 C73 C74 C75 -1.26(17) . . . . ?
C72 C73 C74 C79 178.85(10) . . . . ?
C73 C72 C77 C76 -2.63(16) . . . . ?
C73 C72 B1 C48 -95.78(11) . . . . ?
C73 C72 B1 C56 26.75(13) . . . . ?
C73 C72 B1 C64 140.65(10) . . . . ?
C73 C74 C75 C76 -1.27(17) . . . . ?
C73 C74 C79 F22 -173.77(11) . . . . ?
C73 C74 C79 F23 65.11(14) . . . . ?
C73 C74 C79 F24 -52.50(15) . . . . ?
C74 C75 C76 C77 1.77(18) . . . . ?
C74 C75 C76 C78 -178.30(11) . . . . ?
C75 C74 C79 F22 6.33(17) . . . . ?
C75 C74 C79 F23 -114.78(12) . . . . ?
C75 C74 C79 F24 127.60(12) . . . . ?
C75 C76 C77 C72 0.24(18) . . . . ?
C75 C76 C78 F19B 45.7(2) . . . . ?
C75 C76 C78 F21B 159.05(17) . . . . ?
C75 C76 C78 F19A 79.1(8) . . . . ?
C75 C76 C78 F20A -27.6(5) . . . . ?
C75 C76 C78 F21A -150.4(6) . . . . ?
C75 C76 C78 F20B -77.7(2) . . . . ?
C77 C72 C73 C74 3.14(15) . . . . ?
C77 C72 B1 C48 81.77(12) . . . . ?
C77 C72 B1 C56 -155.70(10) . . . . ?
C77 C72 B1 C64 -41.80(14) . . . . ?
C77 C76 C78 F19B -134.34(17) . . . . ?
C77 C76 C78 F21B -21.0(2) . . . . ?
C77 C76 C78 F19A -100.9(8) . . . . ?
C77 C76 C78 F20A 152.3(5) . . . . ?
C77 C76 C78 F21A 29.5(6) . . . . ?
C77 C76 C78 F20B 102.2(2) . . . . ?
C78 C76 C77 C72 -179.70(12) . . . . ?
C79 C74 C75 C76 178.62(11) . . . . ?
B1 C48 C49 C50 -178.00(10) . . . . ?
B1 C48 C53 C52 176.66(10) . . . . ?
B1 C56 C57 C58 -179.07(10) . . . . ?
B1 C56 C61 C60 179.96(10) . . . . ?
B1 C64 C65 C66 172.41(10) . . . . ?
B1 C64 C69 C68 -172.14(11) . . . . ?
B1 C72 C73 C74 -179.16(10) . . . . ?
B1 C72 C77 C76 179.68(10) . . . . ?
